data_1573086
loop_
_publ_author_name
'Lin, Jieli'
'Liu, Shihua'
'Zheng, Shunlin'
'Gr&#xfc;tzmacher, Hansj&#xf6;rg'
'Su, Cheng-Yong'
'Li, Zhongshu'

_publ_section_title
;
 Diphosphaenones: beyond the phosphorus analogue of enones.
;
_journal_issue 47
_journal_name_full 'Chemical science'
_journal_page_first 20030
_journal_page_last 20038
_journal_paper_doi 10.1039/d4sc06462c
_journal_volume 15
_journal_year 2024
_chemical_formula_moiety 'C63 H82 N4 O P2'
_chemical_formula_sum 'C63 H82 N4 O P2'
_chemical_formula_weight 973.26
_space_group_crystal_system orthorhombic
_space_group_IT_number 19
_space_group_name_Hall 'P 2ac 2ab'
_space_group_name_H-M_alt 'P 21 21 21'
_atom_sites_solution_hydrogens geom
_atom_sites_solution_primary dual
_audit_creation_date 2024-04-08
_audit_creation_method
;
Olex2 1.5
(compiled 2024.02.16 svn.r378c4104 for OlexSys, GUI svn.r6928)
;
_audit_update_record
;
2024-04-08 deposited with the CCDC.	2024-11-10 downloaded from the CCDC.
;
_cell_angle_alpha 90
_cell_angle_beta 90
_cell_angle_gamma 90
_cell_formula_units_Z 4
_cell_length_a 10.5100(2)
_cell_length_b 18.2431(3)
_cell_length_c 30.1703(7)
_cell_measurement_reflns_used 9011
_cell_measurement_temperature 100.00(10)
_cell_measurement_theta_max 72.5540
_cell_measurement_theta_min 2.8120
_cell_volume 5784.7(2)
_computing_cell_refinement 'CrysAlisPro 1.171.43.98a (Rigaku OD, 2023)'
_computing_data_collection 'CrysAlisPro system (CCD 43.98a 64-bit (release 24-11-2023))'
_computing_data_reduction 'CrysAlisPro 1.171.43.98a (Rigaku OD, 2023)'
_computing_molecular_graphics 'Olex2 1.5 (Dolomanov et al., 2009)'
_computing_publication_material 'Olex2 1.5 (Dolomanov et al., 2009)'
_computing_structure_refinement 'SHELXL 2018/3 (Sheldrick, 2015)'
_computing_structure_solution 'SHELXT 2014/5 (Sheldrick, 2014)'
_diffrn_ambient_environment N~2~
_diffrn_ambient_temperature 100.00(10)
_diffrn_detector 'Hybrid Pixel Array Detector'
_diffrn_detector_area_resol_mean 10.0000
_diffrn_detector_type HyPix
_diffrn_measured_fraction_theta_full 0.998
_diffrn_measured_fraction_theta_max 0.953
_diffrn_measurement_details
;
List of Runs (angles in degrees, time in seconds):

  # Type    Start    End  Width  t~exp~   \w     \q     \k     \f   Frames
#--------------------------------------------------------------------------
  1  \w    -77.00  30.00   0.50    2.00    --  -44.22  91.00 -17.00  214
  2  \w   -168.00-108.00   0.50    5.00    --  -97.00 -91.00 128.00  120
  3  \w   -165.00 -89.00   0.50    5.00    --  -97.00 -46.00 -18.00  152
  4  \w    -52.00 -25.00   0.50    5.00    --  -97.00  46.00 130.00   54
  5  \w   -113.00 -85.00   0.50    5.00    --  -97.00 -91.00-130.00   56
  6  \w    -18.00  18.00   0.50    2.00    --  -44.22  19.00 -90.00   72
  7  \w    -41.00  32.00   0.50    2.00    --  -44.22  38.00 -30.00  146
  8  \w    -11.00  16.00   0.50    2.00    --   44.22 -19.00-150.00   54
  9  \w   -112.00 -70.00   0.50    5.00    --  -97.00 125.00   0.00   84
 10  \w   -162.00 -97.00   0.50    5.00    --  -97.00-125.00  90.00  130
 11  \w    -51.00 -26.00   0.50    5.00    --  -97.00 125.00   0.00   50
 12  \w   -129.00 -94.00   0.50    5.00    --  -97.00 -45.00 -90.00   70
 13  \w    -50.00 -25.00   0.50    5.00    --  -97.00  45.00 -90.00   50
 14  \w   -112.00 -75.00   0.50    5.00    --  -97.00 125.00 150.00   74
 15  \w    -67.00 -30.00   0.50    5.00    --  -97.00 125.00 150.00   74
 16  \w   -169.00-143.00   0.50    5.00    --  -97.00 -45.00 -90.00   52
 17  \w     58.00 101.00   0.50    5.00    --  109.09 -77.00  30.00   86
 18  \w     36.00  62.00   0.50    5.00    --  109.09 -61.00 120.00   52
 19  \w     36.00  61.00   0.50    5.00    --  109.09 -61.00  60.00   50
 20  \w     36.00  67.00   0.50    5.00    --  109.09 -61.00 -30.00   62
 21  \w     43.00  68.00   0.50    5.00    --  109.09 -61.00-120.00   50
 22  \w     42.00  67.00   0.50    5.00    --  109.09 -61.00 -60.00   50
 23  \w     37.00  68.00   0.50    5.00    --  109.09 -61.00 -90.00   62
;
_diffrn_measurement_device 'four-circle diffractometer'
_diffrn_measurement_device_type 'ROD, Synergy Custom system, HyPix'
_diffrn_measurement_method '\w scans'
_diffrn_orient_matrix_type 'CrysAlisPro convention (1999,Acta A55,543-557)'
_diffrn_orient_matrix_UB_11 0.0464411000
_diffrn_orient_matrix_UB_12 0.0772336000
_diffrn_orient_matrix_UB_13 0.0128845000
_diffrn_orient_matrix_UB_21 0.0693944000
_diffrn_orient_matrix_UB_22 0.0066444000
_diffrn_orient_matrix_UB_23 -0.0448319000
_diffrn_orient_matrix_UB_31 -0.1204476000
_diffrn_orient_matrix_UB_32 0.0335084000
_diffrn_orient_matrix_UB_33 -0.0207811000
_diffrn_radiation_monochromator mirror
_diffrn_radiation_probe x-ray
_diffrn_radiation_type 'Cu K\a'
_diffrn_radiation_wavelength 1.54184
_diffrn_reflns_av_R_equivalents 0.0622
_diffrn_reflns_av_unetI/netI 0.0598
_diffrn_reflns_Laue_measured_fraction_full 0.998
_diffrn_reflns_Laue_measured_fraction_max 0.953
_diffrn_reflns_limit_h_max 11
_diffrn_reflns_limit_h_min -12
_diffrn_reflns_limit_k_max 22
_diffrn_reflns_limit_k_min -22
_diffrn_reflns_limit_l_max 36
_diffrn_reflns_limit_l_min -36
_diffrn_reflns_number 33798
_diffrn_reflns_point_group_measured_fraction_full 0.994
_diffrn_reflns_point_group_measured_fraction_max 0.926
_diffrn_reflns_theta_full 67.684
_diffrn_reflns_theta_max 75.913
_diffrn_reflns_theta_min 2.831
_diffrn_source 'Rotating-anode X-ray tube'
_diffrn_source_type 'Rigaku (Cu) X-ray Source'
_exptl_absorpt_coefficient_mu 1.001
_exptl_absorpt_correction_T_max 1.00000
_exptl_absorpt_correction_T_min 0.66356
_exptl_absorpt_correction_type multi-scan
_exptl_absorpt_process_details
;
CrysAlisPro 1.171.43.98a (Rigaku Oxford Diffraction, 2023)
Empirical absorption correction using spherical harmonics,
implemented in SCALE3 ABSPACK scaling algorithm.
;
_exptl_crystal_colour 'clear reddish red'
_exptl_crystal_colour_lustre clear
_exptl_crystal_colour_modifier reddish
_exptl_crystal_colour_primary red
_exptl_crystal_density_diffrn 1.118
_exptl_crystal_description prism
_exptl_crystal_F_000 2104
_exptl_crystal_size_max 0.09
_exptl_crystal_size_mid 0.08
_exptl_crystal_size_min 0.08
_refine_diff_density_max 0.834
_refine_diff_density_min -0.368
_refine_diff_density_rms 0.067
_refine_ls_abs_structure_details
;
 Flack x determined using 3181 quotients [(I+)-(I-)]/[(I+)+(I-)]
 (Parsons, Flack and Wagner, Acta Cryst. B69 (2013) 249-259).
;
_refine_ls_abs_structure_Flack 0.022(10)
_refine_ls_extinction_method none
_refine_ls_goodness_of_fit_ref 1.049
_refine_ls_hydrogen_treatment constr
_refine_ls_matrix_type full
_refine_ls_number_parameters 658
_refine_ls_number_reflns 11179
_refine_ls_number_restraints 8
_refine_ls_restrained_S_all 1.050
_refine_ls_R_factor_all 0.0893
_refine_ls_R_factor_gt 0.0708
_refine_ls_shift/su_max 0.000
_refine_ls_shift/su_mean 0.000
_refine_ls_structure_factor_coef Fsqd
_refine_ls_weighting_details 'w=1/[\s^2^(Fo^2^)+(0.1005P)^2^+3.6723P] where P=(Fo^2^+2Fc^2^)/3'
_refine_ls_weighting_scheme calc
_refine_ls_wR_factor_gt 0.1789
_refine_ls_wR_factor_ref 0.1909
_reflns_Friedel_coverage 0.758
_reflns_Friedel_fraction_full 0.988
_reflns_Friedel_fraction_max 0.893
_reflns_number_gt 8923
_reflns_number_total 11179
_reflns_threshold_expression 'I > 2\s(I)'
_cod_data_source_file d4sc06462c2.cif
_cod_data_source_block 3b
_cod_depositor_comments 'Adding full bibliography for 1573084--1573090.cif.'
_cod_database_code 1573086
_shelx_shelxl_version_number 2018/3
_shelx_space_group_comment
;
The symmetry employed for this shelxl refinement is uniquely defined
by the following loop, which should always be used as a source of
symmetry information in preference to the above space-group names.
They are only intended as comments.
;
_shelx_estimated_absorpt_t_max 0.924
_shelx_estimated_absorpt_t_min 0.915
_olex2_refinement_description
;
1. Fixed Uiso
 At 1.2 times of:
  All C(H) groups, All C(H,H) groups
 At 1.5 times of:
  All C(H,H,H) groups
2. Restrained distances
 C25-C26 \\sim C25A-C26
 with sigma of 0.02
3. Rigid bond restraints
 C18, C19
 with sigma for 1-2 distances of 0.01 and sigma for 1-3 distances of 0.01
4. Uiso/Uaniso restraints and constraints
C18 \\sim C19: within 2A with sigma of 0.01 and sigma for terminal atoms of
0.02 within 2A
5. Others
 Sof(H26A)=Sof(C25A)=Sof(H25D)=Sof(H25E)=Sof(H25F)=1-FVAR(1)
 Sof(C25)=Sof(H25A)=Sof(H25B)=Sof(H25C)=Sof(H26)=FVAR(1)
6.a Ternary CH refined with riding coordinates:
 C23(H23), C26(H26A), C26(H26), C35(H35), C38(H38), C47(H47), C50(H50),
 C59(H59), C62(H62)
6.b Secondary CH2 refined with riding coordinates:
 C12(H12A,H12B), C13(H13A,H13B), C14(H14A,H14B), C15(H15A,H15B)
6.c Aromatic/amide H refined with riding coordinates:
 C2(H2), C7(H7), C8(H8), C9(H9), C10(H10), C11(H11), C18(H18), C19(H19),
 C20(H20), C30(H30), C31(H31), C32(H32), C42(H42), C43(H43), C44(H44), C54(H54),
  C55(H55), C56(H56)
6.d Idealised Me refined as rotating group:
 C22(H22A,H22B,H22C), C24(H24A,H24B,H24C), C25(H25A,H25B,H25C), C27(H27A,H27B,
 H27C), C34(H34A,H34B,H34C), C36(H36A,H36B,H36C), C37(H37A,H37B,H37C), C39(H39A,
 H39B,H39C), C46(H46A,H46B,H46C), C48(H48A,H48B,H48C), C49(H49A,H49B,H49C),
 C51(H51A,H51B,H51C), C58(H58A,H58B,H58C), C60(H60A,H60B,H60C), C61(H61A,H61B,
 H61C), C63(H63A,H63B,H63C), C25A(H25D,H25E,H25F)
;
_olex2_submission_special_instructions 'No special instructions were received'
_oxdiff_exptl_absorpt_empirical_details
;
Empirical correction (ABSPACK) includes:
- Absorption correction using spherical harmonics
- Frame scaling
;
_oxdiff_exptl_absorpt_empirical_full_max 1.449
_oxdiff_exptl_absorpt_empirical_full_min 0.627

loop_
_space_group_symop_operation_xyz
'x, y, z'
'-x+1/2, -y, z+1/2'
'-x, y+1/2, -z+1/2'
'x+1/2, -y+1/2, -z'

loop_
_atom_site_label
_atom_site_type_symbol
_atom_site_fract_x
_atom_site_fract_y
_atom_site_fract_z
_atom_site_U_iso_or_equiv
_atom_site_adp_type
_atom_site_occupancy
_atom_site_site_symmetry_order
_atom_site_calc_flag
_atom_site_refinement_flags_posn
_atom_site_refinement_flags_adp
_atom_site_refinement_flags_occupancy
_atom_site_disorder_assembly
_atom_site_disorder_group
C1 C 0.5597(5) 0.4556(3) 0.37543(18) 0.0370(11) Uani 1 1 d . . . . .
C2 C 0.6722(5) 0.4895(3) 0.39458(18) 0.0342(11) Uani 1 1 d . . . . .
H2 H 0.713258 0.527446 0.378471 0.041 Uiso 1 1 calc R U . . .
C3 C 0.7222(5) 0.4691(3) 0.43490(17) 0.0321(11) Uani 1 1 d . . . . .
C4 C 0.4902(5) 0.6138(3) 0.26043(19) 0.0379(12) Uani 1 1 d . . . . .
C5 C 0.5242(5) 0.6779(3) 0.23838(19) 0.0384(12) Uani 1 1 d . . . . .
C6 C 0.3812(5) 0.5690(3) 0.24324(18) 0.0371(12) Uani 1 1 d . . . . .
C7 C 0.2571(5) 0.5878(3) 0.2546(2) 0.0469(14) Uani 1 1 d . . . . .
H7 H 0.241889 0.631803 0.270601 0.056 Uiso 1 1 calc R U . . .
C8 C 0.1547(6) 0.5434(4) 0.2430(3) 0.0582(17) Uani 1 1 d . . . . .
H8 H 0.070895 0.557048 0.251348 0.070 Uiso 1 1 calc R U . . .
C9 C 0.1739(6) 0.4800(4) 0.2195(2) 0.0538(16) Uani 1 1 d . . . . .
H9 H 0.103629 0.450100 0.211375 0.065 Uiso 1 1 calc R U . . .
C10 C 0.2972(6) 0.4597(3) 0.2076(2) 0.0479(14) Uani 1 1 d . . . . .
H10 H 0.311405 0.416015 0.191191 0.057 Uiso 1 1 calc R U . . .
C11 C 0.3988(5) 0.5037(3) 0.21973(19) 0.0397(12) Uani 1 1 d . . . . .
H11 H 0.482640 0.489073 0.211909 0.048 Uiso 1 1 calc R U . . .
C12 C 0.8736(5) 0.4424(3) 0.48853(19) 0.0379(12) Uani 1 1 d . . . . .
H12A H 0.926879 0.471800 0.508910 0.045 Uiso 1 1 calc R U . . .
H12B H 0.917635 0.395645 0.481921 0.045 Uiso 1 1 calc R U . . .
C13 C 0.7437(5) 0.4289(3) 0.50781(19) 0.0395(12) Uani 1 1 d . . . . .
H13A H 0.738626 0.379777 0.521639 0.047 Uiso 1 1 calc R U . . .
H13B H 0.722070 0.466498 0.530235 0.047 Uiso 1 1 calc R U . . .
C14 C 0.6165(7) 0.7896(3) 0.2199(2) 0.0494(15) Uani 1 1 d . . . . .
H14A H 0.705554 0.785061 0.209499 0.059 Uiso 1 1 calc R U . . .
H14B H 0.601614 0.840494 0.230006 0.059 Uiso 1 1 calc R U . . .
C15 C 0.5236(7) 0.7686(3) 0.1835(2) 0.0536(15) Uani 1 1 d . . . . .
H15A H 0.445955 0.799286 0.184432 0.064 Uiso 1 1 calc R U . . .
H15B H 0.563058 0.772555 0.153776 0.064 Uiso 1 1 calc R U . . .
C16 C 0.4952(5) 0.6361(3) 0.16147(18) 0.0393(12) Uani 1 1 d . . . . .
C17 C 0.3830(6) 0.6245(4) 0.1362(2) 0.0530(16) Uani 1 1 d . . . . .
C18 C 0.3858(9) 0.5668(5) 0.1052(2) 0.071(2) Uani 1 1 d . U . . .
H18 H 0.312981 0.558305 0.087220 0.085 Uiso 1 1 calc R U . . .
C19 C 0.4905(9) 0.5223(4) 0.0999(2) 0.0694(19) Uani 1 1 d . U . . .
H19 H 0.488123 0.481786 0.080158 0.083 Uiso 1 1 calc R U . . .
C20 C 0.5952(7) 0.5370(3) 0.1231(2) 0.0553(16) Uani 1 1 d . . . . .
H20 H 0.668155 0.507473 0.117984 0.066 Uiso 1 1 calc R U . . .
C21 C 0.6045(5) 0.5922(3) 0.1541(2) 0.0433(13) Uani 1 1 d . . . . .
C22 C 0.8130(9) 0.6515(7) 0.1425(4) 0.114(4) Uani 1 1 d . . . . .
H22A H 0.821412 0.621636 0.115661 0.171 Uiso 1 1 calc R U . . .
H22B H 0.897366 0.659891 0.155391 0.171 Uiso 1 1 calc R U . . .
H22C H 0.773970 0.698634 0.134969 0.171 Uiso 1 1 calc R U . . .
C23 C 0.7289(5) 0.6112(4) 0.1762(3) 0.0539(16) Uani 1 1 d . . . . .
H23 H 0.710235 0.645834 0.201048 0.065 Uiso 1 1 calc R U . . .
C24 C 0.7948(7) 0.5446(5) 0.1957(4) 0.086(3) Uani 1 1 d . . . . .
H24A H 0.744010 0.525190 0.220275 0.129 Uiso 1 1 calc R U . . .
H24B H 0.879189 0.558600 0.206564 0.129 Uiso 1 1 calc R U . . .
H24C H 0.803733 0.506825 0.172762 0.129 Uiso 1 1 calc R U . . .
C25 C 0.1510(19) 0.6292(10) 0.1268(11) 0.052(8) Uani 0.47(8) 1 d D . P A 1
H25A H 0.072997 0.653743 0.136553 0.078 Uiso 0.47(8) 1 calc R U P A 1
H25B H 0.155426 0.580209 0.140018 0.078 Uiso 0.47(8) 1 calc R U P A 1
H25C H 0.150526 0.624828 0.094381 0.078 Uiso 0.47(8) 1 calc R U P A 1
C26 C 0.2688(6) 0.6749(5) 0.1416(3) 0.074(3) Uani 1 1 d D . . . .
H26A H 0.282947 0.699542 0.170783 0.089 Uiso 0.53(8) 1 calc R U P A 2
H26 H 0.260112 0.693678 0.172573 0.089 Uiso 0.47(8) 1 calc R U P A 1
C27 C 0.2780(7) 0.7374(5) 0.1074(3) 0.075(2) Uani 1 1 d . . . . .
H27A H 0.352193 0.767990 0.114155 0.113 Uiso 1 1 calc R U . . .
H27B H 0.200710 0.767349 0.108790 0.113 Uiso 1 1 calc R U . . .
H27C H 0.286973 0.716614 0.077654 0.113 Uiso 1 1 calc R U . . .
C28 C 0.6128(5) 0.7573(3) 0.29991(19) 0.0374(12) Uani 1 1 d . . . . .
C29 C 0.7402(5) 0.7578(3) 0.31528(19) 0.0379(12) Uani 1 1 d . . . . .
C30 C 0.7656(6) 0.7877(3) 0.3561(2) 0.0438(13) Uani 1 1 d . . . . .
H30 H 0.850578 0.789213 0.366806 0.053 Uiso 1 1 calc R U . . .
C31 C 0.6664(6) 0.8160(3) 0.3821(2) 0.0464(14) Uani 1 1 d . . . . .
H31 H 0.684390 0.837675 0.410003 0.056 Uiso 1 1 calc R U . . .
C32 C 0.5433(6) 0.8123(3) 0.3670(2) 0.0495(15) Uani 1 1 d . . . . .
H32 H 0.476777 0.830212 0.385363 0.059 Uiso 1 1 calc R U . . .
C33 C 0.5135(5) 0.7838(3) 0.3264(2) 0.0425(13) Uani 1 1 d . . . . .
C34 C 0.2839(7) 0.7591(5) 0.3468(3) 0.083(3) Uani 1 1 d . . . . .
H34A H 0.313901 0.713347 0.360188 0.125 Uiso 1 1 calc R U . . .
H34B H 0.199170 0.751534 0.334053 0.125 Uiso 1 1 calc R U . . .
H34C H 0.279465 0.797369 0.369593 0.125 Uiso 1 1 calc R U . . .
C35 C 0.3755(5) 0.7827(3) 0.3106(2) 0.0485(14) Uani 1 1 d . . . . .
H35 H 0.369390 0.745798 0.286186 0.058 Uiso 1 1 calc R U . . .
C36 C 0.3369(6) 0.8576(4) 0.2912(3) 0.065(2) Uani 1 1 d . . . . .
H36A H 0.348814 0.895771 0.313616 0.097 Uiso 1 1 calc R U . . .
H36B H 0.247263 0.856084 0.282211 0.097 Uiso 1 1 calc R U . . .
H36C H 0.389958 0.868481 0.265285 0.097 Uiso 1 1 calc R U . . .
C37 C 0.9199(6) 0.6670(3) 0.3154(2) 0.0550(16) Uani 1 1 d . . . . .
H37A H 0.953855 0.690151 0.342274 0.083 Uiso 1 1 calc R U . . .
H37B H 0.990233 0.647202 0.297793 0.083 Uiso 1 1 calc R U . . .
H37C H 0.862109 0.627180 0.323773 0.083 Uiso 1 1 calc R U . . .
C38 C 0.8473(5) 0.7241(3) 0.2881(2) 0.0433(13) Uani 1 1 d . . . . .
H38 H 0.808662 0.698737 0.261966 0.052 Uiso 1 1 calc R U . . .
C39 C 0.9379(6) 0.7831(4) 0.2709(2) 0.0548(16) Uani 1 1 d . . . . .
H39A H 0.890196 0.818752 0.253186 0.082 Uiso 1 1 calc R U . . .
H39B H 1.003615 0.760236 0.252407 0.082 Uiso 1 1 calc R U . . .
H39C H 0.978157 0.808024 0.295995 0.082 Uiso 1 1 calc R U . . .
C40 C 0.5266(5) 0.4435(3) 0.47811(18) 0.0358(11) Uani 1 1 d . . . . .
C41 C 0.4502(5) 0.3810(3) 0.48323(18) 0.0395(12) Uani 1 1 d . . . . .
C42 C 0.3210(6) 0.3905(4) 0.4927(2) 0.0538(16) Uani 1 1 d . . . . .
H42 H 0.268391 0.348666 0.496667 0.065 Uiso 1 1 calc R U . . .
C43 C 0.2689(6) 0.4592(4) 0.4964(3) 0.0606(18) Uani 1 1 d . . . . .
H43 H 0.180176 0.464458 0.501635 0.073 Uiso 1 1 calc R U . . .
C44 C 0.3451(6) 0.5211(4) 0.4927(2) 0.0582(17) Uani 1 1 d . . . . .
H44 H 0.308466 0.568310 0.496180 0.070 Uiso 1 1 calc R U . . .
C45 C 0.4758(5) 0.5145(3) 0.48369(19) 0.0415(12) Uani 1 1 d . . . . .
C46 C 0.5034(7) 0.6382(3) 0.4471(3) 0.0622(18) Uani 1 1 d . . . . .
H46A H 0.494988 0.612328 0.418750 0.093 Uiso 1 1 calc R U . . .
H46B H 0.563325 0.678973 0.443708 0.093 Uiso 1 1 calc R U . . .
H46C H 0.420216 0.657195 0.456154 0.093 Uiso 1 1 calc R U . . .
C47 C 0.5533(6) 0.5848(3) 0.4826(2) 0.0483(14) Uani 1 1 d . . . . .
H47 H 0.642457 0.571402 0.474291 0.058 Uiso 1 1 calc R U . . .
C48 C 0.5579(8) 0.6203(4) 0.5280(2) 0.0664(19) Uani 1 1 d . . . . .
H48A H 0.472416 0.636685 0.536338 0.100 Uiso 1 1 calc R U . . .
H48B H 0.615523 0.662552 0.527188 0.100 Uiso 1 1 calc R U . . .
H48C H 0.588823 0.584677 0.549765 0.100 Uiso 1 1 calc R U . . .
C49 C 0.4181(8) 0.2578(4) 0.4482(2) 0.0616(18) Uani 1 1 d . . . . .
H49A H 0.339988 0.245269 0.464265 0.092 Uiso 1 1 calc R U . . .
H49B H 0.463104 0.212781 0.440010 0.092 Uiso 1 1 calc R U . . .
H49C H 0.396332 0.285329 0.421351 0.092 Uiso 1 1 calc R U . . .
C50 C 0.5031(6) 0.3045(3) 0.4777(2) 0.0448(14) Uani 1 1 d . . . . .
H50 H 0.588021 0.308735 0.462974 0.054 Uiso 1 1 calc R U . . .
C51 C 0.5223(6) 0.2668(3) 0.5219(2) 0.0506(15) Uani 1 1 d . . . . .
H51A H 0.577088 0.297123 0.540715 0.076 Uiso 1 1 calc R U . . .
H51B H 0.562521 0.219023 0.517100 0.076 Uiso 1 1 calc R U . . .
H51C H 0.439726 0.259961 0.536362 0.076 Uiso 1 1 calc R U . . .
C52 C 0.9478(5) 0.5130(3) 0.42194(19) 0.0364(11) Uani 1 1 d . . . . .
C53 C 0.9934(5) 0.5811(3) 0.43544(19) 0.0398(12) Uani 1 1 d . . . . .
C54 C 1.1026(6) 0.6090(3) 0.4129(2) 0.0491(15) Uani 1 1 d . . . . .
H54 H 1.138167 0.654701 0.421561 0.059 Uiso 1 1 calc R U . . .
C55 C 1.1563(6) 0.5703(4) 0.3787(2) 0.0551(16) Uani 1 1 d . . . . .
H55 H 1.228551 0.589693 0.363880 0.066 Uiso 1 1 calc R U . . .
C56 C 1.1078(6) 0.5044(4) 0.3656(2) 0.0555(16) Uani 1 1 d . . . . .
H56 H 1.145926 0.479019 0.341583 0.067 Uiso 1 1 calc R U . . .
C57 C 1.0019(6) 0.4736(3) 0.3873(2) 0.0469(14) Uani 1 1 d . . . . .
C58 C 0.9035(8) 0.4001(4) 0.3255(3) 0.071(2) Uani 1 1 d . . . . .
H58A H 0.836391 0.437187 0.323328 0.107 Uiso 1 1 calc R U . . .
H58B H 0.868347 0.351867 0.318028 0.107 Uiso 1 1 calc R U . . .
H58C H 0.972195 0.412133 0.304726 0.107 Uiso 1 1 calc R U . . .
C59 C 0.9556(7) 0.3986(3) 0.3723(2) 0.0579(17) Uani 1 1 d . . . . .
H59 H 0.884962 0.383403 0.392548 0.069 Uiso 1 1 calc R U . . .
C60 C 1.0630(9) 0.3425(4) 0.3771(3) 0.078(2) Uani 1 1 d . . . . .
H60A H 1.128844 0.352420 0.354858 0.117 Uiso 1 1 calc R U . . .
H60B H 1.028934 0.293029 0.372538 0.117 Uiso 1 1 calc R U . . .
H60C H 1.099981 0.346040 0.406796 0.117 Uiso 1 1 calc R U . . .
C61 C 0.8616(7) 0.6912(3) 0.4531(2) 0.0544(16) Uani 1 1 d . . . . .
H61A H 0.921714 0.723860 0.438061 0.082 Uiso 1 1 calc R U . . .
H61B H 0.819623 0.717878 0.477249 0.082 Uiso 1 1 calc R U . . .
H61C H 0.797569 0.674087 0.431934 0.082 Uiso 1 1 calc R U . . .
C62 C 0.9334(6) 0.6254(3) 0.47215(19) 0.0433(13) Uani 1 1 d . . . . .
H62 H 0.869359 0.593286 0.487101 0.052 Uiso 1 1 calc R U . . .
C63 C 1.0283(7) 0.6494(4) 0.5071(2) 0.0533(15) Uani 1 1 d . . . . .
H63A H 1.068942 0.606083 0.520127 0.080 Uiso 1 1 calc R U . . .
H63B H 0.984100 0.676937 0.530350 0.080 Uiso 1 1 calc R U . . .
H63C H 1.093289 0.680591 0.493446 0.080 Uiso 1 1 calc R U . . .
N1 N 0.6599(4) 0.4340(2) 0.46935(14) 0.0312(9) Uani 1 1 d . . . . .
N2 N 0.8454(4) 0.4825(2) 0.44828(14) 0.0339(9) Uani 1 1 d . . . . .
N3 N 0.4953(4) 0.6916(2) 0.19492(16) 0.0413(10) Uani 1 1 d . . . . .
N4 N 0.5892(5) 0.7366(2) 0.25549(16) 0.0405(11) Uani 1 1 d . . . . .
O1 O 0.5092(4) 0.40051(19) 0.39010(13) 0.0420(9) Uani 1 1 d . . . . .
P1 P 0.57051(13) 0.58450(7) 0.30853(5) 0.0388(3) Uani 1 1 d . . . . .
P2 P 0.47883(14) 0.48770(8) 0.32409(5) 0.0411(3) Uani 1 1 d . . . . .
C25A C 0.135(2) 0.643(3) 0.145(2) 0.147(19) Uani 0.53(8) 1 d D . P A 2
H25D H 0.075137 0.680889 0.154465 0.221 Uiso 0.53(8) 1 calc R U P A 2
H25E H 0.134597 0.602818 0.166954 0.221 Uiso 0.53(8) 1 calc R U P A 2
H25F H 0.108656 0.623328 0.116179 0.221 Uiso 0.53(8) 1 calc R U P A 2

loop_
_atom_site_aniso_label
_atom_site_aniso_U_11
_atom_site_aniso_U_22
_atom_site_aniso_U_33
_atom_site_aniso_U_23
_atom_site_aniso_U_13
_atom_site_aniso_U_12
C1 0.038(3) 0.028(2) 0.045(3) 0.003(2) 0.003(2) 0.005(2)
C2 0.034(2) 0.020(2) 0.048(3) 0.007(2) 0.000(2) -0.003(2)
C3 0.034(2) 0.018(2) 0.044(3) 0.000(2) 0.003(2) 0.0026(18)
C4 0.033(3) 0.026(2) 0.054(3) 0.000(2) -0.001(2) 0.002(2)
C5 0.037(3) 0.030(3) 0.048(3) -0.002(2) 0.005(2) 0.004(2)
C6 0.036(3) 0.031(3) 0.044(3) 0.005(2) 0.000(2) -0.002(2)
C7 0.034(3) 0.038(3) 0.069(4) -0.006(3) 0.004(3) 0.004(2)
C8 0.028(3) 0.056(4) 0.091(5) -0.013(4) 0.003(3) -0.004(3)
C9 0.040(3) 0.050(4) 0.072(4) 0.000(3) -0.003(3) -0.007(3)
C10 0.056(4) 0.034(3) 0.054(4) 0.001(3) -0.002(3) -0.001(3)
C11 0.039(3) 0.030(3) 0.050(3) 0.001(2) 0.002(2) 0.004(2)
C12 0.034(3) 0.031(3) 0.049(3) 0.005(2) 0.000(2) 0.001(2)
C13 0.039(3) 0.039(3) 0.041(3) 0.005(2) -0.004(2) -0.002(2)
C14 0.061(4) 0.032(3) 0.055(4) 0.009(3) -0.002(3) -0.002(3)
C15 0.066(4) 0.039(3) 0.057(4) 0.013(3) -0.002(3) 0.001(3)
C16 0.034(3) 0.039(3) 0.045(3) 0.006(2) 0.000(2) -0.004(2)
C17 0.043(3) 0.059(4) 0.057(4) 0.020(3) -0.007(3) -0.010(3)
C18 0.088(5) 0.076(5) 0.050(4) 0.018(4) -0.025(4) -0.041(4)
C19 0.101(5) 0.054(4) 0.054(4) -0.002(3) -0.015(4) -0.018(4)
C20 0.072(4) 0.039(3) 0.055(4) -0.001(3) 0.018(3) -0.007(3)
C21 0.038(3) 0.039(3) 0.053(3) 0.008(3) 0.004(2) -0.005(2)
C22 0.057(5) 0.116(9) 0.167(11) 0.031(8) 0.021(6) -0.031(6)
C23 0.030(3) 0.046(3) 0.086(5) -0.002(3) 0.004(3) -0.005(2)
C24 0.053(4) 0.059(5) 0.146(9) -0.009(5) -0.031(5) 0.012(4)
C25 0.032(9) 0.044(13) 0.080(15) 0.024(9) 0.001(8) -0.003(6)
C26 0.024(3) 0.099(6) 0.099(6) 0.044(5) -0.011(3) 0.000(3)
C27 0.045(4) 0.086(6) 0.094(6) 0.033(5) -0.017(4) -0.002(4)
C28 0.038(3) 0.028(3) 0.046(3) 0.008(2) 0.004(2) -0.001(2)
C29 0.040(3) 0.027(2) 0.047(3) 0.007(2) 0.004(2) 0.006(2)
C30 0.043(3) 0.041(3) 0.047(3) 0.008(3) 0.001(3) 0.007(2)
C31 0.059(4) 0.038(3) 0.043(3) -0.004(3) 0.008(3) 0.003(3)
C32 0.042(3) 0.042(3) 0.065(4) 0.000(3) 0.014(3) 0.006(3)
C33 0.037(3) 0.031(3) 0.059(4) 0.004(2) 0.004(3) -0.002(2)
C34 0.044(4) 0.095(6) 0.112(7) 0.032(6) 0.006(4) -0.021(4)
C35 0.032(3) 0.043(3) 0.071(4) 0.002(3) 0.006(3) 0.001(2)
C36 0.033(3) 0.060(4) 0.100(6) 0.012(4) -0.013(3) 0.000(3)
C37 0.043(3) 0.045(3) 0.077(5) 0.001(3) -0.003(3) 0.009(3)
C38 0.036(3) 0.040(3) 0.054(3) 0.000(3) 0.003(2) 0.005(2)
C39 0.044(3) 0.058(4) 0.062(4) 0.005(3) 0.009(3) 0.000(3)
C40 0.030(2) 0.037(3) 0.041(3) 0.003(2) 0.001(2) -0.001(2)
C41 0.036(3) 0.043(3) 0.040(3) 0.003(2) 0.002(2) -0.006(2)
C42 0.041(3) 0.060(4) 0.061(4) 0.008(3) 0.007(3) -0.012(3)
C43 0.036(3) 0.067(4) 0.079(5) 0.011(4) 0.013(3) 0.011(3)
C44 0.042(3) 0.053(4) 0.079(5) 0.006(4) 0.016(3) 0.009(3)
C45 0.037(3) 0.038(3) 0.049(3) 0.000(2) 0.005(2) 0.004(2)
C46 0.067(4) 0.034(3) 0.085(5) 0.008(3) 0.011(4) 0.014(3)
C47 0.050(3) 0.027(3) 0.068(4) 0.001(3) 0.004(3) 0.007(2)
C48 0.076(5) 0.055(4) 0.069(5) -0.013(3) 0.006(4) 0.007(4)
C49 0.075(5) 0.041(3) 0.069(4) -0.003(3) -0.003(4) -0.017(3)
C50 0.047(3) 0.034(3) 0.054(3) 0.000(2) 0.008(3) -0.012(2)
C51 0.044(3) 0.039(3) 0.069(4) 0.007(3) 0.006(3) -0.007(3)
C52 0.028(2) 0.030(2) 0.051(3) 0.008(2) 0.002(2) 0.002(2)
C53 0.034(3) 0.034(3) 0.051(3) 0.008(2) -0.004(2) -0.006(2)
C54 0.042(3) 0.042(3) 0.063(4) 0.012(3) -0.007(3) -0.012(3)
C55 0.047(3) 0.048(4) 0.070(4) 0.016(3) 0.012(3) 0.005(3)
C56 0.054(4) 0.053(4) 0.060(4) 0.008(3) 0.016(3) 0.008(3)
C57 0.047(3) 0.041(3) 0.052(3) 0.005(3) 0.008(3) 0.005(3)
C58 0.084(5) 0.061(5) 0.069(5) -0.016(4) 0.011(4) 0.000(4)
C59 0.068(4) 0.035(3) 0.070(4) -0.004(3) 0.020(3) 0.006(3)
C60 0.087(6) 0.047(4) 0.099(6) 0.004(4) 0.028(5) 0.018(4)
C61 0.062(4) 0.040(3) 0.061(4) 0.004(3) -0.007(3) 0.000(3)
C62 0.049(3) 0.032(3) 0.049(3) 0.002(2) -0.009(3) -0.007(2)
C63 0.062(4) 0.044(3) 0.054(4) 0.000(3) -0.013(3) -0.009(3)
N1 0.032(2) 0.0212(19) 0.040(2) 0.0018(17) 0.0002(18) 0.0010(16)
N2 0.030(2) 0.029(2) 0.043(2) 0.0011(19) 0.0009(18) -0.0035(17)
N3 0.040(2) 0.035(2) 0.049(3) 0.009(2) -0.001(2) 0.0005(19)
N4 0.046(3) 0.028(2) 0.047(3) 0.0082(19) 0.002(2) 0.0007(19)
O1 0.047(2) 0.0300(18) 0.049(2) 0.0047(16) -0.0012(18) -0.0081(16)
P1 0.0396(7) 0.0293(6) 0.0473(8) 0.0043(6) -0.0030(6) -0.0002(6)
P2 0.0423(7) 0.0338(7) 0.0471(8) 0.0055(6) -0.0043(6) -0.0054(6)
C25A 0.028(10) 0.27(5) 0.14(4) 0.10(3) 0.003(14) -0.005(16)

loop_
_atom_type_symbol
_atom_type_description
_atom_type_scat_dispersion_real
_atom_type_scat_dispersion_imag
_atom_type_scat_source
C C 0.0181 0.0091 'International Tables Vol C Tables 4.2.6.8 and 6.1.1.4'
H H 0.0000 0.0000 'International Tables Vol C Tables 4.2.6.8 and 6.1.1.4'
N N 0.0311 0.0180 'International Tables Vol C Tables 4.2.6.8 and 6.1.1.4'
O O 0.0492 0.0322 'International Tables Vol C Tables 4.2.6.8 and 6.1.1.4'
P P 0.2955 0.4335 'International Tables Vol C Tables 4.2.6.8 and 6.1.1.4'

loop_
_geom_angle_atom_site_label_1
_geom_angle_atom_site_label_2
_geom_angle_atom_site_label_3
_geom_angle
_geom_angle_site_symmetry_1
_geom_angle_site_symmetry_3
_geom_angle_publ_flag
C2 C1 P2 124.6(4) . . ?
O1 C1 C2 124.0(5) . . ?
O1 C1 P2 111.3(4) . . ?
C1 C2 H2 118.4 . . ?
C3 C2 C1 123.2(5) . . ?
C3 C2 H2 118.4 . . ?
C2 C3 N1 127.4(5) . . ?
C2 C3 N2 124.7(5) . . ?
N2 C3 N1 107.8(4) . . ?
C5 C4 C6 119.3(5) . . ?
C5 C4 P1 121.7(4) . . ?
C6 C4 P1 119.0(4) . . ?
N3 C5 C4 123.7(5) . . ?
N3 C5 N4 109.2(5) . . ?
N4 C5 C4 127.2(5) . . ?
C7 C6 C4 119.7(5) . . ?
C7 C6 C11 117.3(5) . . ?
C11 C6 C4 122.6(5) . . ?
C6 C7 H7 119.4 . . ?
C8 C7 C6 121.2(6) . . ?
C8 C7 H7 119.4 . . ?
C7 C8 H8 119.7 . . ?
C9 C8 C7 120.5(6) . . ?
C9 C8 H8 119.7 . . ?
C8 C9 H9 120.2 . . ?
C8 C9 C10 119.6(6) . . ?
C10 C9 H9 120.2 . . ?
C9 C10 H10 120.2 . . ?
C11 C10 C9 119.7(6) . . ?
C11 C10 H10 120.2 . . ?
C6 C11 H11 119.2 . . ?
C10 C11 C6 121.7(5) . . ?
C10 C11 H11 119.2 . . ?
H12A C12 H12B 109.1 . . ?
C13 C12 H12A 111.2 . . ?
C13 C12 H12B 111.2 . . ?
N2 C12 H12A 111.2 . . ?
N2 C12 H12B 111.2 . . ?
N2 C12 C13 102.8(4) . . ?
C12 C13 H13A 111.1 . . ?
C12 C13 H13B 111.1 . . ?
H13A C13 H13B 109.1 . . ?
N1 C13 C12 103.3(4) . . ?
N1 C13 H13A 111.1 . . ?
N1 C13 H13B 111.1 . . ?
H14A C14 H14B 109.0 . . ?
C15 C14 H14A 111.0 . . ?
C15 C14 H14B 111.0 . . ?
N4 C14 H14A 111.0 . . ?
N4 C14 H14B 111.0 . . ?
N4 C14 C15 103.7(5) . . ?
C14 C15 H15A 111.5 . . ?
C14 C15 H15B 111.5 . . ?
H15A C15 H15B 109.3 . . ?
N3 C15 C14 101.6(5) . . ?
N3 C15 H15A 111.5 . . ?
N3 C15 H15B 111.5 . . ?
C17 C16 N3 119.0(5) . . ?
C21 C16 C17 120.3(6) . . ?
C21 C16 N3 120.7(5) . . ?
C16 C17 C26 120.6(7) . . ?
C18 C17 C16 116.7(6) . . ?
C18 C17 C26 122.6(7) . . ?
C17 C18 H18 118.9 . . ?
C19 C18 C17 122.2(7) . . ?
C19 C18 H18 118.9 . . ?
C18 C19 H19 120.6 . . ?
C20 C19 C18 118.8(7) . . ?
C20 C19 H19 120.6 . . ?
C19 C20 H20 117.9 . . ?
C19 C20 C21 124.2(7) . . ?
C21 C20 H20 117.9 . . ?
C16 C21 C23 120.2(5) . . ?
C20 C21 C16 117.5(6) . . ?
C20 C21 C23 122.0(6) . . ?
H22A C22 H22B 109.5 . . ?
H22A C22 H22C 109.5 . . ?
H22B C22 H22C 109.5 . . ?
C23 C22 H22A 109.5 . . ?
C23 C22 H22B 109.5 . . ?
C23 C22 H22C 109.5 . . ?
C21 C23 C22 108.4(7) . . ?
C21 C23 H23 107.8 . . ?
C21 C23 C24 112.6(5) . . ?
C22 C23 H23 107.8 . . ?
C24 C23 C22 112.2(7) . . ?
C24 C23 H23 107.8 . . ?
C23 C24 H24A 109.5 . . ?
C23 C24 H24B 109.5 . . ?
C23 C24 H24C 109.5 . . ?
H24A C24 H24B 109.5 . . ?
H24A C24 H24C 109.5 . . ?
H24B C24 H24C 109.5 . . ?
H25A C25 H25B 109.5 . . ?
H25A C25 H25C 109.5 . . ?
H25B C25 H25C 109.5 . . ?
C26 C25 H25A 109.5 . . ?
C26 C25 H25B 109.5 . . ?
C26 C25 H25C 109.5 . . ?
C17 C26 C25 105.8(11) . . ?
C17 C26 H26A 104.4 . . ?
C17 C26 H26 112.2 . . ?
C17 C26 C27 109.1(6) . . ?
C17 C26 C25A 120(3) . . ?
C25 C26 H26 112.2 . . ?
C27 C26 C25 104.7(11) . . ?
C27 C26 H26A 104.4 . . ?
C27 C26 H26 112.2 . . ?
C25A C26 H26A 104.4 . . ?
C25A C26 C27 112.9(14) . . ?
C26 C27 H27A 109.5 . . ?
C26 C27 H27B 109.5 . . ?
C26 C27 H27C 109.5 . . ?
H27A C27 H27B 109.5 . . ?
H27A C27 H27C 109.5 . . ?
H27B C27 H27C 109.5 . . ?
C33 C28 C29 121.0(5) . . ?
C33 C28 N4 120.2(5) . . ?
N4 C28 C29 118.5(5) . . ?
C28 C29 C38 121.3(5) . . ?
C30 C29 C28 118.6(5) . . ?
C30 C29 C38 120.0(5) . . ?
C29 C30 H30 119.9 . . ?
C29 C30 C31 120.2(6) . . ?
C31 C30 H30 119.9 . . ?
C30 C31 H31 120.1 . . ?
C32 C31 C30 119.9(6) . . ?
C32 C31 H31 120.1 . . ?
C31 C32 H32 119.0 . . ?
C33 C32 C31 122.1(6) . . ?
C33 C32 H32 119.0 . . ?
C28 C33 C35 121.7(6) . . ?
C32 C33 C28 118.2(5) . . ?
C32 C33 C35 120.1(5) . . ?
H34A C34 H34B 109.5 . . ?
H34A C34 H34C 109.5 . . ?
H34B C34 H34C 109.5 . . ?
C35 C34 H34A 109.5 . . ?
C35 C34 H34B 109.5 . . ?
C35 C34 H34C 109.5 . . ?
C33 C35 H35 107.4 . . ?
C33 C35 C36 110.9(5) . . ?
C34 C35 C33 112.4(6) . . ?
C34 C35 H35 107.4 . . ?
C34 C35 C36 111.0(6) . . ?
C36 C35 H35 107.4 . . ?
C35 C36 H36A 109.5 . . ?
C35 C36 H36B 109.5 . . ?
C35 C36 H36C 109.5 . . ?
H36A C36 H36B 109.5 . . ?
H36A C36 H36C 109.5 . . ?
H36B C36 H36C 109.5 . . ?
H37A C37 H37B 109.5 . . ?
H37A C37 H37C 109.5 . . ?
H37B C37 H37C 109.5 . . ?
C38 C37 H37A 109.5 . . ?
C38 C37 H37B 109.5 . . ?
C38 C37 H37C 109.5 . . ?
C29 C38 C37 110.6(5) . . ?
C29 C38 H38 108.2 . . ?
C29 C38 C39 111.1(5) . . ?
C37 C38 H38 108.2 . . ?
C39 C38 C37 110.5(5) . . ?
C39 C38 H38 108.2 . . ?
C38 C39 H39A 109.5 . . ?
C38 C39 H39B 109.5 . . ?
C38 C39 H39C 109.5 . . ?
H39A C39 H39B 109.5 . . ?
H39A C39 H39C 109.5 . . ?
H39B C39 H39C 109.5 . . ?
C41 C40 C45 121.1(5) . . ?
C41 C40 N1 118.7(5) . . ?
C45 C40 N1 120.1(5) . . ?
C40 C41 C50 121.9(5) . . ?
C42 C41 C40 118.5(6) . . ?
C42 C41 C50 119.6(5) . . ?
C41 C42 H42 119.4 . . ?
C43 C42 C41 121.2(6) . . ?
C43 C42 H42 119.4 . . ?
C42 C43 H43 119.8 . . ?
C42 C43 C44 120.3(6) . . ?
C44 C43 H43 119.8 . . ?
C43 C44 H44 119.7 . . ?
C43 C44 C45 120.7(6) . . ?
C45 C44 H44 119.7 . . ?
C40 C45 C47 124.7(5) . . ?
C44 C45 C40 118.1(6) . . ?
C44 C45 C47 117.1(6) . . ?
H46A C46 H46B 109.5 . . ?
H46A C46 H46C 109.5 . . ?
H46B C46 H46C 109.5 . . ?
C47 C46 H46A 109.5 . . ?
C47 C46 H46B 109.5 . . ?
C47 C46 H46C 109.5 . . ?
C45 C47 C46 111.5(5) . . ?
C45 C47 H47 107.5 . . ?
C46 C47 H47 107.5 . . ?
C48 C47 C45 110.9(6) . . ?
C48 C47 C46 111.7(5) . . ?
C48 C47 H47 107.5 . . ?
C47 C48 H48A 109.5 . . ?
C47 C48 H48B 109.5 . . ?
C47 C48 H48C 109.5 . . ?
H48A C48 H48B 109.5 . . ?
H48A C48 H48C 109.5 . . ?
H48B C48 H48C 109.5 . . ?
H49A C49 H49B 109.5 . . ?
H49A C49 H49C 109.5 . . ?
H49B C49 H49C 109.5 . . ?
C50 C49 H49A 109.5 . . ?
C50 C49 H49B 109.5 . . ?
C50 C49 H49C 109.5 . . ?
C41 C50 C49 111.4(5) . . ?
C41 C50 H50 107.9 . . ?
C41 C50 C51 111.8(5) . . ?
C49 C50 H50 107.9 . . ?
C51 C50 C49 109.8(5) . . ?
C51 C50 H50 107.9 . . ?
C50 C51 H51A 109.5 . . ?
C50 C51 H51B 109.5 . . ?
C50 C51 H51C 109.5 . . ?
H51A C51 H51B 109.5 . . ?
H51A C51 H51C 109.5 . . ?
H51B C51 H51C 109.5 . . ?
C53 C52 N2 116.0(5) . . ?
C57 C52 C53 122.7(5) . . ?
C57 C52 N2 121.1(5) . . ?
C52 C53 C54 117.1(5) . . ?
C52 C53 C62 123.3(5) . . ?
C54 C53 C62 119.6(5) . . ?
C53 C54 H54 119.8 . . ?
C55 C54 C53 120.3(6) . . ?
C55 C54 H54 119.8 . . ?
C54 C55 H55 119.4 . . ?
C56 C55 C54 121.2(6) . . ?
C56 C55 H55 119.4 . . ?
C55 C56 H56 119.6 . . ?
C55 C56 C57 120.9(6) . . ?
C57 C56 H56 119.6 . . ?
C52 C57 C56 117.7(6) . . ?
C52 C57 C59 123.9(5) . . ?
C56 C57 C59 118.3(6) . . ?
H58A C58 H58B 109.5 . . ?
H58A C58 H58C 109.5 . . ?
H58B C58 H58C 109.5 . . ?
C59 C58 H58A 109.5 . . ?
C59 C58 H58B 109.5 . . ?
C59 C58 H58C 109.5 . . ?
C57 C59 H59 107.8 . . ?
C57 C59 C60 109.8(6) . . ?
C58 C59 C57 112.1(6) . . ?
C58 C59 H59 107.8 . . ?
C58 C59 C60 111.4(6) . . ?
C60 C59 H59 107.8 . . ?
C59 C60 H60A 109.5 . . ?
C59 C60 H60B 109.5 . . ?
C59 C60 H60C 109.5 . . ?
H60A C60 H60B 109.5 . . ?
H60A C60 H60C 109.5 . . ?
H60B C60 H60C 109.5 . . ?
H61A C61 H61B 109.5 . . ?
H61A C61 H61C 109.5 . . ?
H61B C61 H61C 109.5 . . ?
C62 C61 H61A 109.5 . . ?
C62 C61 H61B 109.5 . . ?
C62 C61 H61C 109.5 . . ?
C53 C62 C61 110.6(5) . . ?
C53 C62 H62 107.3 . . ?
C53 C62 C63 112.9(5) . . ?
C61 C62 H62 107.3 . . ?
C63 C62 C61 111.1(5) . . ?
C63 C62 H62 107.3 . . ?
C62 C63 H63A 109.5 . . ?
C62 C63 H63B 109.5 . . ?
C62 C63 H63C 109.5 . . ?
H63A C63 H63B 109.5 . . ?
H63A C63 H63C 109.5 . . ?
H63B C63 H63C 109.5 . . ?
C3 N1 C13 109.9(4) . . ?
C3 N1 C40 122.9(4) . . ?
C40 N1 C13 116.7(4) . . ?
C3 N2 C12 110.3(4) . . ?
C3 N2 C52 127.3(4) . . ?
C52 N2 C12 120.2(4) . . ?
C5 N3 C15 110.7(5) . . ?
C5 N3 C16 123.2(4) . . ?
C16 N3 C15 120.6(5) . . ?
C5 N4 C14 109.6(5) . . ?
C5 N4 C28 130.7(5) . . ?
C28 N4 C14 118.8(5) . . ?
C4 P1 P2 102.91(19) . . ?
C1 P2 P1 104.18(18) . . ?
C26 C25A H25D 109.5 . . ?
C26 C25A H25E 109.5 . . ?
C26 C25A H25F 109.5 . . ?
H25D C25A H25E 109.5 . . ?
H25D C25A H25F 109.5 . . ?
H25E C25A H25F 109.5 . . ?

loop_
_geom_bond_atom_site_label_1
_geom_bond_atom_site_label_2
_geom_bond_distance
_geom_bond_site_symmetry_2
_geom_bond_publ_flag
C1 C2 1.454(7) . ?
C1 O1 1.220(6) . ?
C1 P2 1.861(6) . ?
C2 H2 0.9500 . ?
C2 C3 1.376(7) . ?
C3 N1 1.385(7) . ?
C3 N2 1.379(7) . ?
C4 C5 1.391(7) . ?
C4 C6 1.500(7) . ?
C4 P1 1.762(6) . ?
C5 N3 1.369(8) . ?
C5 N4 1.371(7) . ?
C6 C7 1.393(8) . ?
C6 C11 1.399(8) . ?
C7 H7 0.9500 . ?
C7 C8 1.392(9) . ?
C8 H8 0.9500 . ?
C8 C9 1.370(10) . ?
C9 H9 0.9500 . ?
C9 C10 1.395(9) . ?
C10 H10 0.9500 . ?
C10 C11 1.385(8) . ?
C11 H11 0.9500 . ?
C12 H12A 0.9900 . ?
C12 H12B 0.9900 . ?
C12 C13 1.504(8) . ?
C12 N2 1.449(7) . ?
C13 H13A 0.9900 . ?
C13 H13B 0.9900 . ?
C13 N1 1.460(7) . ?
C14 H14A 0.9900 . ?
C14 H14B 0.9900 . ?
C14 C15 1.519(9) . ?
C14 N4 1.475(7) . ?
C15 H15A 0.9900 . ?
C15 H15B 0.9900 . ?
C15 N3 1.477(7) . ?
C16 C17 1.419(8) . ?
C16 C21 1.418(8) . ?
C16 N3 1.429(7) . ?
C17 C18 1.411(11) . ?
C17 C26 1.520(10) . ?
C18 H18 0.9500 . ?
C18 C19 1.377(12) . ?
C19 H19 0.9500 . ?
C19 C20 1.330(11) . ?
C20 H20 0.9500 . ?
C20 C21 1.378(9) . ?
C21 C23 1.509(8) . ?
C22 H22A 0.9800 . ?
C22 H22B 0.9800 . ?
C22 H22C 0.9800 . ?
C22 C23 1.535(11) . ?
C23 H23 1.0000 . ?
C23 C24 1.517(10) . ?
C24 H24A 0.9800 . ?
C24 H24B 0.9800 . ?
C24 H24C 0.9800 . ?
C25 H25A 0.9800 . ?
C25 H25B 0.9800 . ?
C25 H25C 0.9800 . ?
C25 C26 1.559(17) . ?
C26 H26A 1.0000 . ?
C26 H26 1.0000 . ?
C26 C27 1.539(11) . ?
C26 C25A 1.532(19) . ?
C27 H27A 0.9800 . ?
C27 H27B 0.9800 . ?
C27 H27C 0.9800 . ?
C28 C29 1.418(8) . ?
C28 C33 1.400(8) . ?
C28 N4 1.414(7) . ?
C29 C30 1.373(9) . ?
C29 C38 1.522(8) . ?
C30 H30 0.9500 . ?
C30 C31 1.402(8) . ?
C31 H31 0.9500 . ?
C31 C32 1.373(9) . ?
C32 H32 0.9500 . ?
C32 C33 1.368(9) . ?
C33 C35 1.527(8) . ?
C34 H34A 0.9800 . ?
C34 H34B 0.9800 . ?
C34 H34C 0.9800 . ?
C34 C35 1.518(10) . ?
C35 H35 1.0000 . ?
C35 C36 1.541(9) . ?
C36 H36A 0.9800 . ?
C36 H36B 0.9800 . ?
C36 H36C 0.9800 . ?
C37 H37A 0.9800 . ?
C37 H37B 0.9800 . ?
C37 H37C 0.9800 . ?
C37 C38 1.533(8) . ?
C38 H38 1.0000 . ?
C38 C39 1.527(9) . ?
C39 H39A 0.9800 . ?
C39 H39B 0.9800 . ?
C39 H39C 0.9800 . ?
C40 C41 1.404(8) . ?
C40 C45 1.410(8) . ?
C40 N1 1.437(7) . ?
C41 C42 1.399(8) . ?
C41 C50 1.510(8) . ?
C42 H42 0.9500 . ?
C42 C43 1.372(10) . ?
C43 H43 0.9500 . ?
C43 C44 1.388(10) . ?
C44 H44 0.9500 . ?
C44 C45 1.406(8) . ?
C45 C47 1.521(8) . ?
C46 H46A 0.9800 . ?
C46 H46B 0.9800 . ?
C46 H46C 0.9800 . ?
C46 C47 1.539(9) . ?
C47 H47 1.0000 . ?
C47 C48 1.516(10) . ?
C48 H48A 0.9800 . ?
C48 H48B 0.9800 . ?
C48 H48C 0.9800 . ?
C49 H49A 0.9800 . ?
C49 H49B 0.9800 . ?
C49 H49C 0.9800 . ?
C49 C50 1.522(9) . ?
C50 H50 1.0000 . ?
C50 C51 1.513(9) . ?
C51 H51A 0.9800 . ?
C51 H51B 0.9800 . ?
C51 H51C 0.9800 . ?
C52 C53 1.392(8) . ?
C52 C57 1.390(8) . ?
C52 N2 1.449(6) . ?
C53 C54 1.429(8) . ?
C53 C62 1.509(8) . ?
C54 H54 0.9500 . ?
C54 C55 1.371(10) . ?
C55 H55 0.9500 . ?
C55 C56 1.363(10) . ?
C56 H56 0.9500 . ?
C56 C57 1.408(9) . ?
C57 C59 1.521(9) . ?
C58 H58A 0.9800 . ?
C58 H58B 0.9800 . ?
C58 H58C 0.9800 . ?
C58 C59 1.517(11) . ?
C59 H59 1.0000 . ?
C59 C60 1.530(10) . ?
C60 H60A 0.9800 . ?
C60 H60B 0.9800 . ?
C60 H60C 0.9800 . ?
C61 H61A 0.9800 . ?
C61 H61B 0.9800 . ?
C61 H61C 0.9800 . ?
C61 C62 1.529(8) . ?
C62 H62 1.0000 . ?
C62 C63 1.516(8) . ?
C63 H63A 0.9800 . ?
C63 H63B 0.9800 . ?
C63 H63C 0.9800 . ?
P1 P2 2.0657(19) . ?
C25A H25D 0.9800 . ?
C25A H25E 0.9800 . ?
C25A H25F 0.9800 . ?

loop_
_geom_torsion_atom_site_label_1
_geom_torsion_atom_site_label_2
_geom_torsion_atom_site_label_3
_geom_torsion_atom_site_label_4
_geom_torsion
_geom_torsion_site_symmetry_1
_geom_torsion_site_symmetry_2
_geom_torsion_site_symmetry_3
_geom_torsion_site_symmetry_4
_geom_torsion_publ_flag
C1 C2 C3 N1 -22.2(8) . . . . ?
C1 C2 C3 N2 159.5(5) . . . . ?
C2 C1 P2 P1 -7.1(5) . . . . ?
C2 C3 N1 C13 -174.5(5) . . . . ?
C2 C3 N1 C40 -30.9(8) . . . . ?
C2 C3 N2 C12 -169.3(5) . . . . ?
C2 C3 N2 C52 -6.5(8) . . . . ?
C4 C5 N3 C15 169.9(5) . . . . ?
C4 C5 N3 C16 -36.4(8) . . . . ?
C4 C5 N4 C14 174.4(6) . . . . ?
C4 C5 N4 C28 -16.9(9) . . . . ?
C4 C6 C7 C8 -173.5(6) . . . . ?
C4 C6 C11 C10 174.2(5) . . . . ?
C5 C4 C6 C7 -83.1(7) . . . . ?
C5 C4 C6 C11 103.8(6) . . . . ?
C5 C4 P1 P2 -179.1(4) . . . . ?
C6 C4 C5 N3 -22.2(8) . . . . ?
C6 C4 C5 N4 157.3(5) . . . . ?
C6 C4 P1 P2 1.7(5) . . . . ?
C6 C7 C8 C9 -0.7(11) . . . . ?
C7 C6 C11 C10 0.9(8) . . . . ?
C7 C8 C9 C10 0.6(11) . . . . ?
C8 C9 C10 C11 0.2(10) . . . . ?
C9 C10 C11 C6 -1.0(9) . . . . ?
C11 C6 C7 C8 -0.1(9) . . . . ?
C12 C13 N1 C3 -17.5(5) . . . . ?
C12 C13 N1 C40 -163.5(4) . . . . ?
C13 C12 N2 C3 -22.4(6) . . . . ?
C13 C12 N2 C52 173.4(5) . . . . ?
C14 C15 N3 C5 20.3(7) . . . . ?
C14 C15 N3 C16 -134.2(5) . . . . ?
C15 C14 N4 C5 18.4(6) . . . . ?
C15 C14 N4 C28 -151.9(5) . . . . ?
C16 C17 C18 C19 1.5(10) . . . . ?
C16 C17 C26 C25 -155.7(13) . . . . ?
C16 C17 C26 C27 92.1(8) . . . . ?
C16 C17 C26 C25A -135(3) . . . . ?
C16 C21 C23 C22 -100.0(8) . . . . ?
C16 C21 C23 C24 135.4(7) . . . . ?
C17 C16 C21 C20 -2.6(8) . . . . ?
C17 C16 C21 C23 171.5(5) . . . . ?
C17 C16 N3 C5 123.6(6) . . . . ?
C17 C16 N3 C15 -85.2(7) . . . . ?
C17 C18 C19 C20 -4.1(11) . . . . ?
C18 C17 C26 C25 27.2(15) . . . . ?
C18 C17 C26 C27 -85.0(8) . . . . ?
C18 C17 C26 C25A 48(3) . . . . ?
C18 C19 C20 C21 3.4(11) . . . . ?
C19 C20 C21 C16 -0.1(9) . . . . ?
C19 C20 C21 C23 -174.0(7) . . . . ?
C20 C21 C23 C22 73.8(9) . . . . ?
C20 C21 C23 C24 -50.9(9) . . . . ?
C21 C16 C17 C18 1.8(8) . . . . ?
C21 C16 C17 C26 -175.4(6) . . . . ?
C21 C16 N3 C5 -55.2(7) . . . . ?
C21 C16 N3 C15 96.0(7) . . . . ?
C26 C17 C18 C19 178.7(7) . . . . ?
C28 C29 C30 C31 0.9(8) . . . . ?
C28 C29 C38 C37 -125.0(6) . . . . ?
C28 C29 C38 C39 111.8(6) . . . . ?
C28 C33 C35 C34 138.0(6) . . . . ?
C28 C33 C35 C36 -97.0(7) . . . . ?
C29 C28 C33 C32 2.0(8) . . . . ?
C29 C28 C33 C35 -179.2(5) . . . . ?
C29 C28 N4 C5 115.6(6) . . . . ?
C29 C28 N4 C14 -76.5(6) . . . . ?
C29 C30 C31 C32 1.4(9) . . . . ?
C30 C29 C38 C37 53.1(7) . . . . ?
C30 C29 C38 C39 -70.0(7) . . . . ?
C30 C31 C32 C33 -2.1(10) . . . . ?
C31 C32 C33 C28 0.4(9) . . . . ?
C31 C32 C33 C35 -178.4(6) . . . . ?
C32 C33 C35 C34 -43.2(8) . . . . ?
C32 C33 C35 C36 81.8(7) . . . . ?
C33 C28 C29 C30 -2.7(8) . . . . ?
C33 C28 C29 C38 175.6(5) . . . . ?
C33 C28 N4 C5 -70.8(7) . . . . ?
C33 C28 N4 C14 97.0(6) . . . . ?
C38 C29 C30 C31 -177.3(5) . . . . ?
C40 C41 C42 C43 0.8(10) . . . . ?
C40 C41 C50 C49 -132.4(6) . . . . ?
C40 C41 C50 C51 104.3(6) . . . . ?
C40 C45 C47 C46 123.1(6) . . . . ?
C40 C45 C47 C48 -111.7(7) . . . . ?
C41 C40 C45 C44 -2.7(9) . . . . ?
C41 C40 C45 C47 174.7(6) . . . . ?
C41 C40 N1 C3 129.5(5) . . . . ?
C41 C40 N1 C13 -89.2(6) . . . . ?
C41 C42 C43 C44 -2.7(11) . . . . ?
C42 C41 C50 C49 46.0(8) . . . . ?
C42 C41 C50 C51 -77.3(7) . . . . ?
C42 C43 C44 C45 1.9(11) . . . . ?
C43 C44 C45 C40 0.8(10) . . . . ?
C43 C44 C45 C47 -176.8(6) . . . . ?
C44 C45 C47 C46 -59.5(8) . . . . ?
C44 C45 C47 C48 65.7(8) . . . . ?
C45 C40 C41 C42 1.9(8) . . . . ?
C45 C40 C41 C50 -179.6(5) . . . . ?
C45 C40 N1 C3 -53.8(7) . . . . ?
C45 C40 N1 C13 87.5(6) . . . . ?
C50 C41 C42 C43 -177.7(6) . . . . ?
C52 C53 C54 C55 1.7(8) . . . . ?
C52 C53 C62 C61 -106.9(6) . . . . ?
C52 C53 C62 C63 127.9(6) . . . . ?
C52 C57 C59 C58 115.8(7) . . . . ?
C52 C57 C59 C60 -119.9(7) . . . . ?
C53 C52 C57 C56 0.6(8) . . . . ?
C53 C52 C57 C59 178.9(6) . . . . ?
C53 C52 N2 C3 114.9(6) . . . . ?
C53 C52 N2 C12 -83.8(6) . . . . ?
C53 C54 C55 C56 -0.4(10) . . . . ?
C54 C53 C62 C61 73.1(7) . . . . ?
C54 C53 C62 C63 -52.0(7) . . . . ?
C54 C55 C56 C57 -0.9(10) . . . . ?
C55 C56 C57 C52 0.9(9) . . . . ?
C55 C56 C57 C59 -177.6(6) . . . . ?
C56 C57 C59 C58 -65.9(8) . . . . ?
C56 C57 C59 C60 58.5(8) . . . . ?
C57 C52 C53 C54 -1.8(8) . . . . ?
C57 C52 C53 C62 178.3(5) . . . . ?
C57 C52 N2 C3 -69.3(7) . . . . ?
C57 C52 N2 C12 92.0(6) . . . . ?
C62 C53 C54 C55 -178.4(6) . . . . ?
N1 C3 N2 C12 12.1(5) . . . . ?
N1 C3 N2 C52 174.9(5) . . . . ?
N1 C40 C41 C42 178.6(5) . . . . ?
N1 C40 C41 C50 -2.9(8) . . . . ?
N1 C40 C45 C44 -179.3(6) . . . . ?
N1 C40 C45 C47 -2.0(9) . . . . ?
N2 C3 N1 C13 4.1(5) . . . . ?
N2 C3 N1 C40 147.6(5) . . . . ?
N2 C12 C13 N1 23.1(5) . . . . ?
N2 C52 C53 C54 173.8(5) . . . . ?
N2 C52 C53 C62 -6.1(7) . . . . ?
N2 C52 C57 C56 -174.9(5) . . . . ?
N2 C52 C57 C59 3.5(9) . . . . ?
N3 C5 N4 C14 -6.0(6) . . . . ?
N3 C5 N4 C28 162.7(5) . . . . ?
N3 C16 C17 C18 -177.0(5) . . . . ?
N3 C16 C17 C26 5.8(8) . . . . ?
N3 C16 C21 C20 176.2(5) . . . . ?
N3 C16 C21 C23 -9.7(8) . . . . ?
N4 C5 N3 C15 -9.7(6) . . . . ?
N4 C5 N3 C16 144.0(5) . . . . ?
N4 C14 C15 N3 -22.2(6) . . . . ?
N4 C28 C29 C30 170.8(5) . . . . ?
N4 C28 C29 C38 -11.0(7) . . . . ?
N4 C28 C33 C32 -171.3(5) . . . . ?
N4 C28 C33 C35 7.5(8) . . . . ?
O1 C1 C2 C3 -9.9(8) . . . . ?
O1 C1 P2 P1 175.7(4) . . . . ?
P1 C4 C5 N3 158.6(4) . . . . ?
P1 C4 C5 N4 -21.9(8) . . . . ?
P1 C4 C6 C7 96.1(6) . . . . ?
P1 C4 C6 C11 -77.0(6) . . . . ?
P2 C1 C2 C3 173.2(4) . . . . ?
